data_1512026
loop_
_publ_author_name
'Gan, Chew-Yan'
'Low, Yun-Yee'
'Thomas, Noel F.'
'Kam, Toh-Seok'

_publ_section_title
;
 Rhazinilam-Leuconolam-Leuconoxine Alkaloids from Leuconotis griffithii.
;
_journal_issue 5
_journal_name_full 'Journal of natural products'
_journal_page_first 957
_journal_page_last 964
_journal_paper_doi 10.1021/np400214y
_journal_volume 76
_journal_year 2013
_chemical_absolute_configuration rm
_chemical_formula_moiety 'C19 H24 N2 O2'
_chemical_formula_sum 'C19 H24 N2 O2'
_chemical_formula_weight 312.40
_chemical_name_common 'leuconodine E'
_chemical_name_systematic
; 
 ? 
;
_chemical_temperature_decomposition_gt 230
_space_group_IT_number 19
_symmetry_cell_setting orthorhombic
_symmetry_space_group_name_Hall 'P 2ac 2ab'
_symmetry_space_group_name_H-M 'P 21 21 21'
_atom_sites_solution_hydrogens geom
_atom_sites_solution_primary direct
_atom_sites_solution_secondary difmap
_audit_creation_method SHELXL-97
_cell_angle_alpha 90.00
_cell_angle_beta 90.00
_cell_angle_gamma 90.00
_cell_formula_units_Z 4
_cell_length_a 8.1326(7)
_cell_length_b 10.6116(9)
_cell_length_c 18.2366(17)
_cell_measurement_reflns_used 1420
_cell_measurement_temperature 100(2)
_cell_measurement_theta_max 22.27
_cell_measurement_theta_min 2.74
_cell_volume 1573.8(2)
_computing_cell_refinement 'SAINT (Bruker, 2007)'
_computing_data_collection 'APEX2 (Bruker, 2007)'
_computing_data_reduction 'SAINT (Bruker, 2007)'
_computing_molecular_graphics 'X-SEED (Barbour, 2001)'
_computing_publication_material
;  
SHELXL-97 (Sheldrick, 2008), enCIFer (Allen et al., 2004),
;
_computing_structure_refinement
;  
SHELXL97 (Sheldrick, 2008), Olex2 (Dolomanov & Puschmann, 2009)
;
_computing_structure_solution 'SHELXS97 (Sheldrick, 2008)'
_diffrn_ambient_temperature 100(2)
_diffrn_measured_fraction_theta_full 0.996
_diffrn_measured_fraction_theta_max 0.996
_diffrn_measurement_device_type 'CCD area detector'
_diffrn_measurement_method '\w scans'
_diffrn_radiation_monochromator graphite
_diffrn_radiation_source 'fine-focus sealed tube'
_diffrn_radiation_type MoK\a
_diffrn_radiation_wavelength 0.71073
_diffrn_reflns_av_R_equivalents 0.0872
_diffrn_reflns_av_sigmaI/netI 0.0476
_diffrn_reflns_limit_h_max 8
_diffrn_reflns_limit_h_min -9
_diffrn_reflns_limit_k_max 11
_diffrn_reflns_limit_k_min -11
_diffrn_reflns_limit_l_max 20
_diffrn_reflns_limit_l_min -20
_diffrn_reflns_number 9956
_diffrn_reflns_theta_full 23.36
_diffrn_reflns_theta_max 23.36
_diffrn_reflns_theta_min 2.22
_diffrn_standards_number 0
_exptl_absorpt_coefficient_mu 0.086
_exptl_absorpt_correction_T_max 0.7449
_exptl_absorpt_correction_T_min 0.5688
_exptl_absorpt_correction_type multi-scan
_exptl_absorpt_process_details 'SADABS (Bruker, 2006)'
_exptl_crystal_colour colorless
_exptl_crystal_density_diffrn 1.318
_exptl_crystal_density_method 'not measured'
_exptl_crystal_description needle
_exptl_crystal_F_000 672
_exptl_crystal_size_max 0.801
_exptl_crystal_size_mid 0.169
_exptl_crystal_size_min 0.03
_refine_diff_density_max 0.167
_refine_diff_density_min -0.252
_refine_diff_density_rms 0.046
_refine_ls_extinction_method none
_refine_ls_goodness_of_fit_ref 1.082
_refine_ls_hydrogen_treatment constr
_refine_ls_matrix_type full
_refine_ls_number_parameters 210
_refine_ls_number_reflns 1332
_refine_ls_number_restraints 0
_refine_ls_restrained_S_all 1.082
_refine_ls_R_factor_all 0.0654
_refine_ls_R_factor_gt 0.0403
_refine_ls_shift/su_max <0.001
_refine_ls_shift/su_mean <0.001
_refine_ls_structure_factor_coef Fsqd
_refine_ls_weighting_details 'calc w=1/[\s^2^(Fo^2^)+(0.0518P)^2^+0.1911P] where P=(Fo^2^+2Fc^2^)/3'
_refine_ls_weighting_scheme calc
_refine_ls_wR_factor_gt 0.0858
_refine_ls_wR_factor_ref 0.0966
_reflns_number_gt 1051
_reflns_number_total 1332
_reflns_threshold_expression I>2\s(I)
_cod_data_source_file np400214y_si_005.cif
_cod_data_source_block gcy_980_0m
_cod_depositor_comments
;
The following automatic conversions were performed:

'_chemical_melting_point' tag was changed to
'_chemical_temperature_decomposition_gt' since the value was
specified 'more than' ('>') a certain temperature. The value '>230
dec' was changed to '230' - it should be numeric and without a unit
designator.

'_symmetry_cell_setting' value 'Orthorhombic' changed to
'orthorhombic' according to
/home/saulius/struct/CIF-dictionaries/cif_core.dic dictionary named
'cif_core.dic' version 2.3.1 from 2005-06-27.

Automatic conversion script
Id: cif_fix_values 1891 2012-01-12 08:04:46Z andrius 
;
_cod_database_code 1512026

loop_
_symmetry_equiv_pos_as_xyz
'x, y, z'
'-x+1/2, -y, z+1/2'
'-x, y+1/2, -z+1/2'
'x+1/2, -y+1/2, -z'

loop_
_atom_site_label
_atom_site_type_symbol
_atom_site_fract_x
_atom_site_fract_y
_atom_site_fract_z
_atom_site_U_iso_or_equiv
_atom_site_adp_type
_atom_site_occupancy
_atom_site_symmetry_multiplicity
_atom_site_calc_flag
_atom_site_refinement_flags
C2 C 1.0668(5) 0.4322(4) 0.8733(2) 0.0225(10) Uani 1 1 d .
C3 C 0.6833(5) 0.1531(4) 0.8808(2) 0.0296(11) Uani 1 1 d .
H3A H 0.5655 0.1756 0.8848 0.036 Uiso 1 1 calc R
H3B H 0.7033 0.0791 0.9126 0.036 Uiso 1 1 calc R
C5 C 0.7257(5) 0.3025(3) 0.9784(2) 0.0276(10) Uani 1 1 d .
H5A H 0.8116 0.3522 1.0038 0.033 Uiso 1 1 calc R
H5B H 0.6956 0.2297 1.0095 0.033 Uiso 1 1 calc R
C6 C 0.5746(5) 0.3844(4) 0.9625(2) 0.0262(10) Uani 1 1 d .
H6A H 0.5597 0.4492 1.0010 0.031 Uiso 1 1 calc R
H6B H 0.4738 0.3323 0.9596 0.031 Uiso 1 1 calc R
C7 C 0.6131(5) 0.4460(4) 0.8877(2) 0.0215(9) Uani 1 1 d .
C8 C 0.6712(4) 0.5788(4) 0.8985(2) 0.0191(9) Uani 1 1 d .
C9 C 0.5796(5) 0.6861(4) 0.9104(2) 0.0252(10) Uani 1 1 d .
H9 H 0.4629 0.6837 0.9078 0.030 Uiso 1 1 calc R
C10 C 0.6611(5) 0.7982(4) 0.9262(2) 0.0291(11) Uani 1 1 d .
H10 H 0.6000 0.8732 0.9343 0.035 Uiso 1 1 calc R
C11 C 0.8307(5) 0.8006(4) 0.9301(2) 0.0279(11) Uani 1 1 d .
H11 H 0.8847 0.8778 0.9409 0.033 Uiso 1 1 calc R
C12 C 0.9246(5) 0.6921(4) 0.9185(2) 0.0247(10) Uani 1 1 d .
H12 H 1.0411 0.6938 0.9219 0.030 Uiso 1 1 calc R
C13 C 0.8415(4) 0.5829(4) 0.9020(2) 0.0205(10) Uani 1 1 d .
C14 C 0.7214(5) 0.1187(4) 0.8029(2) 0.0318(11) Uani 1 1 d .
H14A H 0.6501 0.0481 0.7872 0.038 Uiso 1 1 calc R
H14B H 0.8373 0.0910 0.7990 0.038 Uiso 1 1 calc R
C15 C 0.6929(5) 0.2321(4) 0.7533(2) 0.0291(11) Uani 1 1 d .
H15A H 0.5750 0.2554 0.7545 0.035 Uiso 1 1 calc R
H15B H 0.7214 0.2094 0.7022 0.035 Uiso 1 1 calc R
C16 C 1.0927(5) 0.3128(4) 0.8314(2) 0.0250(10) Uani 1 1 d .
H16A H 1.0653 0.2396 0.8627 0.030 Uiso 1 1 calc R
H16B H 1.2095 0.3057 0.8166 0.030 Uiso 1 1 calc R
C17 C 0.9820(5) 0.3134(4) 0.7628(2) 0.0270(10) Uani 1 1 d .
H17A H 0.9887 0.2295 0.7392 0.032 Uiso 1 1 calc R
H17B H 1.0262 0.3759 0.7276 0.032 Uiso 1 1 calc R
C18 C 0.7645(6) 0.4515(4) 0.6493(2) 0.0350(11) Uani 1 1 d .
H18A H 0.8774 0.4296 0.6355 0.053 Uiso 1 1 calc R
H18B H 0.7340 0.5316 0.6263 0.053 Uiso 1 1 calc R
H18C H 0.6895 0.3851 0.6326 0.053 Uiso 1 1 calc R
C19 C 0.7528(5) 0.4640(3) 0.7323(2) 0.0284(10) Uani 1 1 d .
H19A H 0.6391 0.4895 0.7449 0.034 Uiso 1 1 calc R
H19B H 0.8268 0.5331 0.7479 0.034 Uiso 1 1 calc R
C20 C 0.7963(5) 0.3447(3) 0.7773(2) 0.0219(10) Uani 1 1 d .
C21 C 0.7716(5) 0.3727(3) 0.8596(2) 0.0203(9) Uani 1 1 d .
N1 N 0.9047(4) 0.4625(3) 0.88309(18) 0.0205(8) Uani 1 1 d .
N4 N 0.7845(4) 0.2599(3) 0.90675(17) 0.0228(8) Uani 1 1 d .
O2 O 1.1786(3) 0.5018(3) 0.89467(17) 0.0298(7) Uani 1 1 d .
O7 O 0.4791(3) 0.4333(3) 0.83801(15) 0.0270(7) Uani 1 1 d .
H7 H 0.3912 0.4526 0.8594 0.041 Uiso 1 1 calc R

loop_
_atom_site_aniso_label
_atom_site_aniso_U_11
_atom_site_aniso_U_22
_atom_site_aniso_U_33
_atom_site_aniso_U_23
_atom_site_aniso_U_13
_atom_site_aniso_U_12
C2 0.016(2) 0.026(2) 0.026(2) 0.004(2) -0.0015(18) 0.003(2)
C3 0.024(2) 0.019(2) 0.046(3) 0.003(2) 0.001(2) -0.0031(17)
C5 0.021(2) 0.024(2) 0.037(3) 0.0052(18) 0.002(2) -0.003(2)
C6 0.016(2) 0.025(2) 0.037(3) -0.001(2) 0.006(2) 0.0011(19)
C7 0.013(2) 0.019(2) 0.032(2) -0.004(2) -0.0004(19) 0.0006(18)
C8 0.014(2) 0.021(2) 0.023(2) 0.0011(18) 0.0020(18) 0.0021(17)
C9 0.017(2) 0.027(3) 0.031(3) 0.003(2) 0.001(2) 0.004(2)
C10 0.030(3) 0.021(2) 0.037(3) -0.005(2) 0.003(2) 0.004(2)
C11 0.026(3) 0.019(2) 0.039(3) 0.001(2) 0.003(2) -0.002(2)
C12 0.016(2) 0.026(3) 0.032(3) -0.004(2) 0.000(2) -0.003(2)
C13 0.014(2) 0.018(2) 0.029(2) 0.0006(18) 0.0001(18) 0.0015(17)
C14 0.027(3) 0.020(2) 0.049(3) -0.0041(19) -0.005(2) -0.005(2)
C15 0.019(2) 0.028(2) 0.041(3) -0.0079(19) -0.001(2) -0.0062(19)
C16 0.014(2) 0.025(2) 0.035(3) -0.003(2) 0.002(2) 0.0021(19)
C17 0.019(2) 0.026(2) 0.036(3) -0.004(2) 0.001(2) 0.0020(19)
C18 0.031(3) 0.038(2) 0.036(2) 0.002(2) -0.002(2) 0.004(3)
C19 0.019(2) 0.030(2) 0.036(2) 0.0020(18) 0.003(2) 0.002(2)
C20 0.018(2) 0.016(2) 0.032(2) -0.0028(17) 0.0007(18) 0.0005(17)
C21 0.010(2) 0.0167(19) 0.034(2) 0.0011(16) -0.0028(18) -0.0004(18)
N1 0.0085(18) 0.0202(19) 0.033(2) -0.0004(15) -0.0011(16) -0.0001(14)
N4 0.0164(19) 0.0209(17) 0.031(2) 0.0005(15) 0.0008(16) 0.0000(14)
O2 0.0111(15) 0.0278(16) 0.0505(19) -0.0076(14) -0.0022(14) -0.0025(13)
O7 0.0087(14) 0.0298(17) 0.0427(17) -0.0045(15) -0.0011(13) -0.0004(13)

loop_
_atom_type_symbol
_atom_type_description
_atom_type_scat_dispersion_real
_atom_type_scat_dispersion_imag
_atom_type_scat_source
C C 0.0033 0.0000 'International Tables Vol C Tables 4.2.6.8 and 6.1.1.4'
H H 0.0000 0.0000 'International Tables Vol C Tables 4.2.6.8 and 6.1.1.4'
N N 0.0061 0.0000 'International Tables Vol C Tables 4.2.6.8 and 6.1.1.4'
O O 0.0106 0.0000 'International Tables Vol C Tables 4.2.6.8 and 6.1.1.4'

loop_
_geom_angle_atom_site_label_1
_geom_angle_atom_site_label_2
_geom_angle_atom_site_label_3
_geom_angle
O2 C2 N1 121.9(4)
O2 C2 C16 124.4(3)
N1 C2 C16 113.7(3)
N4 C3 C14 112.0(3)
N4 C3 H3A 109.2
C14 C3 H3A 109.2
N4 C3 H3B 109.2
C14 C3 H3B 109.2
H3A C3 H3B 107.9
N4 C5 C6 105.6(3)
N4 C5 H5A 110.6
C6 C5 H5A 110.6
N4 C5 H5B 110.6
C6 C5 H5B 110.6
H5A C5 H5B 108.8
C5 C6 C7 104.1(3)
C5 C6 H6A 110.9
C7 C6 H6A 110.9
C5 C6 H6B 110.9
C7 C6 H6B 110.9
H6A C6 H6B 109.0
O7 C7 C8 114.5(3)
O7 C7 C6 111.5(3)
C8 C7 C6 110.2(3)
O7 C7 C21 111.6(3)
C8 C7 C21 104.3(3)
C6 C7 C21 104.0(3)
C9 C8 C13 120.5(4)
C9 C8 C7 128.8(3)
C13 C8 C7 110.5(3)
C8 C9 C10 118.7(4)
C8 C9 H9 120.6
C10 C9 H9 120.6
C11 C10 C9 120.2(4)
C11 C10 H10 119.9
C9 C10 H10 119.9
C10 C11 C12 121.5(4)
C10 C11 H11 119.2
C12 C11 H11 119.2
C13 C12 C11 117.3(4)
C13 C12 H12 121.3
C11 C12 H12 121.3
C12 C13 C8 121.8(4)
C12 C13 N1 129.3(3)
C8 C13 N1 108.8(3)
C3 C14 C15 109.9(3)
C3 C14 H14A 109.7
C15 C14 H14A 109.7
C3 C14 H14B 109.7
C15 C14 H14B 109.7
H14A C14 H14B 108.2
C14 C15 C20 111.4(3)
C14 C15 H15A 109.4
C20 C15 H15A 109.4
C14 C15 H15B 109.4
C20 C15 H15B 109.4
H15A C15 H15B 108.0
C2 C16 C17 109.2(3)
C2 C16 H16A 109.8
C17 C16 H16A 109.8
C2 C16 H16B 109.8
C17 C16 H16B 109.8
H16A C16 H16B 108.3
C16 C17 C20 115.2(3)
C16 C17 H17A 108.5
C20 C17 H17A 108.5
C16 C17 H17B 108.5
C20 C17 H17B 108.5
H17A C17 H17B 107.5
C19 C18 H18A 109.5
C19 C18 H18B 109.5
H18A C18 H18B 109.5
C19 C18 H18C 109.5
H18A C18 H18C 109.5
H18B C18 H18C 109.5
C18 C19 C20 116.1(3)
C18 C19 H19A 108.3
C20 C19 H19A 108.3
C18 C19 H19B 108.3
C20 C19 H19B 108.3
H19A C19 H19B 107.4
C15 C20 C21 111.0(3)
C15 C20 C19 111.3(3)
C21 C20 C19 109.1(3)
C15 C20 C17 108.5(3)
C21 C20 C17 109.2(3)
C19 C20 C17 107.7(3)
N4 C21 N1 107.2(3)
N4 C21 C20 113.6(3)
N1 C21 C20 107.8(3)
N4 C21 C7 105.4(3)
N1 C21 C7 100.5(3)
C20 C21 C7 120.9(3)
C2 N1 C13 126.3(3)
C2 N1 C21 120.5(3)
C13 N1 C21 112.2(3)
C5 N4 C21 104.3(3)
C5 N4 C3 109.9(3)
C21 N4 C3 113.3(3)
C7 O7 H7 109.5

loop_
_geom_bond_atom_site_label_1
_geom_bond_atom_site_label_2
_geom_bond_distance
C2 O2 1.235(5)
C2 N1 1.368(5)
C2 C16 1.494(6)
C3 N4 1.479(5)
C3 C14 1.498(6)
C3 H3A 0.9900
C3 H3B 0.9900
C5 N4 1.463(5)
C5 C6 1.533(5)
C5 H5A 0.9900
C5 H5B 0.9900
C6 C7 1.546(6)
C6 H6A 0.9900
C6 H6B 0.9900
C7 O7 1.424(4)
C7 C8 1.499(6)
C7 C21 1.590(5)
C8 C9 1.378(5)
C8 C13 1.387(5)
C9 C10 1.392(6)
C9 H9 0.9500
C10 C11 1.381(6)
C10 H10 0.9500
C11 C12 1.397(6)
C11 H11 0.9500
C12 C13 1.375(5)
C12 H12 0.9500
C13 N1 1.420(5)
C14 C15 1.524(6)
C14 H14A 0.9900
C14 H14B 0.9900
C15 C20 1.525(5)
C15 H15A 0.9900
C15 H15B 0.9900
C16 C17 1.542(6)
C16 H16A 0.9900
C16 H16B 0.9900
C17 C20 1.569(5)
C17 H17A 0.9900
C17 H17B 0.9900
C18 C19 1.523(6)
C18 H18A 0.9800
C18 H18B 0.9800
C18 H18C 0.9800
C19 C20 1.550(5)
C19 H19A 0.9900
C19 H19B 0.9900
C20 C21 1.543(5)
C21 N4 1.478(5)
C21 N1 1.505(5)
O7 H7 0.8400

loop_
_geom_torsion_atom_site_label_1
_geom_torsion_atom_site_label_2
_geom_torsion_atom_site_label_3
_geom_torsion_atom_site_label_4
_geom_torsion
N4 C5 C6 C7 -32.3(4)
C5 C6 C7 O7 130.9(3)
C5 C6 C7 C8 -100.8(4)
C5 C6 C7 C21 10.5(4)
O7 C7 C8 C9 45.6(5)
C6 C7 C8 C9 -81.0(5)
C21 C7 C8 C9 167.9(4)
O7 C7 C8 C13 -139.8(4)
C6 C7 C8 C13 93.6(4)
C21 C7 C8 C13 -17.5(4)
C13 C8 C9 C10 -0.3(6)
C7 C8 C9 C10 173.8(4)
C8 C9 C10 C11 -0.3(7)
C9 C10 C11 C12 -0.1(7)
C10 C11 C12 C13 0.9(7)
C11 C12 C13 C8 -1.5(6)
C11 C12 C13 N1 175.4(4)
C9 C8 C13 C12 1.3(7)
C7 C8 C13 C12 -173.8(3)
C9 C8 C13 N1 -176.3(3)
C7 C8 C13 N1 8.7(5)
N4 C3 C14 C15 -58.3(4)
C3 C14 C15 C20 57.4(4)
O2 C2 C16 C17 -129.7(4)
N1 C2 C16 C17 47.0(4)
C2 C16 C17 C20 -50.6(5)
C14 C15 C20 C21 -51.9(4)
C14 C15 C20 C19 -173.6(3)
C14 C15 C20 C17 68.1(4)
C18 C19 C20 C15 -55.1(5)
C18 C19 C20 C21 -177.9(3)
C18 C19 C20 C17 63.6(4)
C16 C17 C20 C15 -119.0(4)
C16 C17 C20 C21 2.1(5)
C16 C17 C20 C19 120.4(4)
C15 C20 C21 N4 48.0(4)
C19 C20 C21 N4 171.0(3)
C17 C20 C21 N4 -71.5(4)
C15 C20 C21 N1 166.6(3)
C19 C20 C21 N1 -70.4(4)
C17 C20 C21 N1 47.1(4)
C15 C20 C21 C7 -78.9(4)
C19 C20 C21 C7 44.1(4)
C17 C20 C21 C7 161.6(3)
O7 C7 C21 N4 -106.2(3)
C8 C7 C21 N4 129.7(3)
C6 C7 C21 N4 14.1(4)
O7 C7 C21 N1 142.6(3)
C8 C7 C21 N1 18.4(3)
C6 C7 C21 N1 -97.1(3)
O7 C7 C21 C20 24.3(5)
C8 C7 C21 C20 -99.8(4)
C6 C7 C21 C20 144.7(3)
O2 C2 N1 C13 15.2(6)
C16 C2 N1 C13 -161.6(4)
O2 C2 N1 C21 -177.2(3)
C16 C2 N1 C21 6.1(5)
C12 C13 N1 C2 -4.0(7)
C8 C13 N1 C2 173.2(4)
C12 C13 N1 C21 -172.6(4)
C8 C13 N1 C21 4.7(5)
N4 C21 N1 C2 66.2(4)
C20 C21 N1 C2 -56.5(4)
C7 C21 N1 C2 176.0(3)
N4 C21 N1 C13 -124.6(3)
C20 C21 N1 C13 112.8(3)
C7 C21 N1 C13 -14.7(4)
C6 C5 N4 C21 42.1(4)
C6 C5 N4 C3 -79.6(4)
N1 C21 N4 C5 71.9(4)
C20 C21 N4 C5 -169.1(3)
C7 C21 N4 C5 -34.5(4)
N1 C21 N4 C3 -168.6(3)
C20 C21 N4 C3 -49.6(4)
C7 C21 N4 C3 85.0(3)
C14 C3 N4 C5 171.3(3)
C14 C3 N4 C21 55.0(4)
